data_2310219
loop_
_publ_author_name
'Kirkpatrick, M.E.'
'Bailey, D.M.'
'Smith, J.F.'

_publ_section_title
;
 The structures of Ni Zr2, Ni Zr and their hafnium analogs
;
_journal_name_full 'Acta Crystallographica (1,1948-23,1967)'
_journal_page_first 252
_journal_page_last 255
_journal_volume 15
_journal_year 1962
_chemical_formula_sum 'Ni Zr'
_space_group_IT_number 63
_symmetry_space_group_name_Hall '-C 2c 2'
_symmetry_space_group_name_H-M 'C m c m'
_cell_angle_alpha 90
_cell_angle_beta 90
_cell_angle_gamma 90
_cell_formula_units_Z 4
_cell_length_a 3.268
_cell_length_b 9.937
_cell_length_c 4.101
_cell_volume 133.176
_citation_journal_id_ASTM ACCRA9
_cod_data_source_file Kirkpatrick_ACCRA9_1962_1588.cif
_cod_data_source_block Ni1Zr1
_cod_original_cell_volume 133.1763
_cod_original_formula_sum 'Ni1 Zr1'
_cod_database_code 2310219

loop_
_symmetry_equiv_pos_as_xyz
x,y,z
-x,-y,z+1/2
x,-y,-z
-x,y,-z+1/2
-x,-y,-z
x,y,-z-1/2
-x,y,z
x,-y,z-1/2
x+1/2,y+1/2,z
-x+1/2,-y+1/2,z+1/2
x+1/2,-y+1/2,-z
-x+1/2,y+1/2,-z+1/2
-x+1/2,-y+1/2,-z
x+1/2,y+1/2,-z-1/2
-x+1/2,y+1/2,z
x+1/2,-y+1/2,z-1/2

loop_
_atom_site_label
_atom_site_type_symbol
_atom_site_fract_x
_atom_site_fract_y
_atom_site_fract_z
_atom_site_occupancy
_atom_site_U_iso_or_equiv
Ni1 Ni 0 0.0817 0.25 1 0.0
Zr1 Zr 0 0.3609 0.25 1 0.0
